data_1516173
loop_
_publ_author_name
'Yu, Changjiang'
'Jiao, Lijuan'
'Zhang, Ping'
'Feng, Zeya'
'Cheng, Chi'
'Wei, Yun'
'Mu, Xiaolong'
'Hao, Erhong'

_publ_section_title
;
 Highly Fluorescent BF2 Complexes of Hydrazine-Schiff Base Linked
 Bispyrrole.
;
_journal_issue 11
_journal_name_full 'Organic letters'
_journal_page_first 3048
_journal_page_last 3051
_journal_paper_doi 10.1021/ol501162f
_journal_volume 16
_journal_year 2014
_chemical_formula_sum 'C14 H17 B F2 N4'
_chemical_formula_weight 290.13
_chemical_name_systematic
;

 ?

;
_space_group_IT_number 14
_symmetry_cell_setting monoclinic
_symmetry_space_group_name_Hall '-P 2ybc'
_symmetry_space_group_name_H-M 'P 1 21/c 1'
_atom_sites_solution_hydrogens geom
_atom_sites_solution_primary direct
_atom_sites_solution_secondary difmap
_audit_creation_method SHELXL-97
_cell_angle_alpha 90.00
_cell_angle_beta 102.2170(10)
_cell_angle_gamma 90.00
_cell_formula_units_Z 4
_cell_length_a 8.0580(9)
_cell_length_b 21.225(2)
_cell_length_c 8.7995(10)
_cell_measurement_reflns_used 4753
_cell_measurement_temperature 293(2)
_cell_measurement_theta_max 26.69
_cell_measurement_theta_min 2.56
_cell_volume 1470.9(3)
_computing_cell_refinement 'Bruker SMART'
_computing_data_collection 'Bruker SMART'
_computing_data_reduction 'Bruker SAINT'
_computing_molecular_graphics 'Bruker SHELXTL'
_computing_publication_material 'Bruker SHELXTL'
_computing_structure_refinement 'SHELXL-97 (Sheldrick, 1997)'
_computing_structure_solution 'SHELXS-97 (Sheldrick, 1990)'
_diffrn_ambient_temperature 293(2)
_diffrn_measured_fraction_theta_full 0.996
_diffrn_measured_fraction_theta_max 0.996
_diffrn_measurement_device_type 'CCD area detector'
_diffrn_measurement_method 'phi and omega scans'
_diffrn_radiation_monochromator graphite
_diffrn_radiation_source 'fine-focus sealed tube'
_diffrn_radiation_type MoK\a
_diffrn_radiation_wavelength 0.71073
_diffrn_reflns_av_R_equivalents 0.0263
_diffrn_reflns_av_sigmaI/netI 0.0232
_diffrn_reflns_limit_h_max 10
_diffrn_reflns_limit_h_min -10
_diffrn_reflns_limit_k_max 24
_diffrn_reflns_limit_k_min -27
_diffrn_reflns_limit_l_max 11
_diffrn_reflns_limit_l_min -11
_diffrn_reflns_number 12611
_diffrn_reflns_theta_full 27.61
_diffrn_reflns_theta_max 27.61
_diffrn_reflns_theta_min 1.92
_exptl_absorpt_coefficient_mu 0.098
_exptl_absorpt_correction_T_max 0.9903
_exptl_absorpt_correction_T_min 0.9874
_exptl_absorpt_correction_type multi-scan
_exptl_crystal_colour colorless
_exptl_crystal_density_diffrn 1.310
_exptl_crystal_density_method 'not measured'
_exptl_crystal_description block
_exptl_crystal_F_000 608
_exptl_crystal_size_max 0.13
_exptl_crystal_size_mid 0.12
_exptl_crystal_size_min 0.10
_refine_diff_density_max 0.227
_refine_diff_density_min -0.238
_refine_diff_density_rms 0.041
_refine_ls_extinction_method none
_refine_ls_goodness_of_fit_ref 1.043
_refine_ls_hydrogen_treatment mixed
_refine_ls_matrix_type full
_refine_ls_number_parameters 198
_refine_ls_number_reflns 3403
_refine_ls_number_restraints 0
_refine_ls_restrained_S_all 1.043
_refine_ls_R_factor_all 0.0679
_refine_ls_R_factor_gt 0.0488
_refine_ls_shift/su_max 0.000
_refine_ls_shift/su_mean 0.000
_refine_ls_structure_factor_coef Fsqd
_refine_ls_weighting_details 'calc w=1/[\s^2^(Fo^2^)+(0.0898P)^2^+0.1871P] where P=(Fo^2^+2Fc^2^)/3'
_refine_ls_weighting_scheme calc
_refine_ls_wR_factor_gt 0.1465
_refine_ls_wR_factor_ref 0.1627
_reflns_number_gt 2430
_reflns_number_total 3403
_reflns_threshold_expression >2sigma(I)
_cod_data_source_file ol501162f_si_002.cif
_cod_data_source_block 131009b_0m
_cod_depositor_comments
;
The following automatic conversions were performed:

'_symmetry_cell_setting' value 'Monoclinic' changed to 'monoclinic'
according to
/usr/data/users/saulius/crontab/automatic-downloads/rss-feeds/ACS/lib/dictionaries/cif_core.dic
dictionary named 'cif_core.dic' version 2.4.2 from 2011-04-26.

Automatic conversion script
Id: cif_fix_values 2281 2013-09-26 08:29:07Z andrius 

 Adding full bibliography for 1516169--1516173.cif.
;
_cod_original_sg_symbol_H-M P2(1)/c
_cod_database_code 1516173

loop_
_symmetry_equiv_pos_as_xyz
'x, y, z'
'-x, y+1/2, -z+1/2'
'-x, -y, -z'
'x, -y-1/2, z-1/2'

loop_
_atom_site_label
_atom_site_type_symbol
_atom_site_fract_x
_atom_site_fract_y
_atom_site_fract_z
_atom_site_U_iso_or_equiv
_atom_site_adp_type
_atom_site_occupancy
_atom_site_symmetry_multiplicity
_atom_site_calc_flag
_atom_site_refinement_flags
B1 B 0.2916(2) 0.40704(10) 0.6710(2) 0.0553(5) Uani 1 1 d .
C1 C 0.3312(2) 0.30352(8) 0.5254(2) 0.0603(4) Uani 1 1 d .
C2 C 0.2281(3) 0.26629(8) 0.4170(2) 0.0642(5) Uani 1 1 d .
H2 H 0.2619 0.2306 0.3702 0.077 Uiso 1 1 calc R
C3 C 0.0639(2) 0.29114(8) 0.3891(2) 0.0571(4) Uani 1 1 d .
C4 C 0.0717(2) 0.34402(7) 0.48354(18) 0.0490(4) Uani 1 1 d .
C5 C -0.0552(2) 0.38674(8) 0.50570(19) 0.0524(4) Uani 1 1 d .
H5 H -0.1635 0.3796 0.4463 0.063 Uiso 1 1 calc R
C7 C 0.1433(2) 0.49209(8) 0.78410(19) 0.0522(4) Uani 1 1 d .
H7 H 0.2533 0.4985 0.8405 0.063 Uiso 1 1 calc R
C8 C 0.0238(2) 0.53375(7) 0.81794(19) 0.0532(4) Uani 1 1 d .
C9 C 0.0542(2) 0.58207(8) 0.9307(2) 0.0587(4) Uani 1 1 d .
C10 C -0.1011(3) 0.61027(8) 0.9275(2) 0.0652(5) Uani 1 1 d .
H10 H -0.1200 0.6439 0.9895 0.078 Uiso 1 1 calc R
C11 C -0.2242(2) 0.58035(8) 0.8169(2) 0.0605(5) Uani 1 1 d .
C12 C 0.5157(3) 0.29660(12) 0.5949(3) 0.0876(7) Uani 1 1 d .
H12A H 0.5735 0.3351 0.5817 0.131 Uiso 1 1 calc R
H12B H 0.5619 0.2629 0.5441 0.131 Uiso 1 1 calc R
H12C H 0.5307 0.2874 0.7038 0.131 Uiso 1 1 calc R
C13 C -0.0898(3) 0.26625(10) 0.2791(3) 0.0787(6) Uani 1 1 d .
H13A H -0.1861 0.2922 0.2842 0.118 Uiso 1 1 calc R
H13B H -0.1114 0.2238 0.3074 0.118 Uiso 1 1 calc R
H13C H -0.0705 0.2668 0.1751 0.118 Uiso 1 1 calc R
C14 C 0.2204(3) 0.59878(10) 1.0336(2) 0.0758(6) Uani 1 1 d .
H14A H 0.2720 0.6325 0.9873 0.114 Uiso 1 1 calc R
H14B H 0.2938 0.5627 1.0465 0.114 Uiso 1 1 calc R
H14C H 0.2024 0.6120 1.1332 0.114 Uiso 1 1 calc R
C15 C -0.4099(3) 0.59218(11) 0.7708(3) 0.0803(6) Uani 1 1 d .
H15A H -0.4559 0.5696 0.6768 0.121 Uiso 1 1 calc R
H15B H -0.4298 0.6365 0.7539 0.121 Uiso 1 1 calc R
H15C H -0.4639 0.5781 0.8521 0.121 Uiso 1 1 calc R
F1 F 0.39503(15) 0.44740(6) 0.60893(16) 0.0864(4) Uani 1 1 d .
F2 F 0.37405(15) 0.38917(7) 0.81844(13) 0.0847(4) Uani 1 1 d .
N1 N 0.23620(16) 0.35120(6) 0.56681(15) 0.0508(3) Uani 1 1 d .
N2 N 0.12593(17) 0.44463(6) 0.68439(15) 0.0498(3) Uani 1 1 d .
N3 N -0.03913(17) 0.43472(7) 0.59892(16) 0.0551(4) Uani 1 1 d .
N4 N -0.14726(19) 0.53476(7) 0.75201(18) 0.0561(4) Uani 1 1 d .
H4 H -0.192(2) 0.5092(10) 0.675(2) 0.063(6) Uiso 1 1 d .

loop_
_atom_site_aniso_label
_atom_site_aniso_U_11
_atom_site_aniso_U_22
_atom_site_aniso_U_33
_atom_site_aniso_U_23
_atom_site_aniso_U_13
_atom_site_aniso_U_12
B1 0.0475(10) 0.0609(11) 0.0588(11) -0.0105(9) 0.0140(8) -0.0019(8)
C1 0.0634(10) 0.0511(9) 0.0701(11) 0.0025(8) 0.0227(9) 0.0073(8)
C2 0.0787(13) 0.0455(9) 0.0740(11) -0.0041(8) 0.0284(10) 0.0001(8)
C3 0.0699(11) 0.0465(9) 0.0585(9) -0.0004(7) 0.0216(8) -0.0118(8)
C4 0.0528(9) 0.0448(8) 0.0510(8) 0.0024(7) 0.0146(7) -0.0065(7)
C5 0.0486(9) 0.0551(9) 0.0537(9) -0.0001(7) 0.0112(7) -0.0065(7)
C7 0.0572(9) 0.0496(9) 0.0516(9) -0.0003(7) 0.0159(7) -0.0036(7)
C8 0.0622(10) 0.0477(9) 0.0544(9) 0.0009(7) 0.0229(8) -0.0029(7)
C9 0.0772(12) 0.0480(9) 0.0570(10) -0.0009(7) 0.0276(9) -0.0055(8)
C10 0.0879(14) 0.0487(9) 0.0686(11) -0.0057(8) 0.0382(10) -0.0014(9)
C11 0.0709(11) 0.0519(9) 0.0681(11) 0.0052(8) 0.0360(9) 0.0030(8)
C12 0.0672(13) 0.0913(16) 0.1035(17) -0.0076(13) 0.0166(12) 0.0234(11)
C13 0.0875(15) 0.0650(12) 0.0813(13) -0.0160(10) 0.0130(11) -0.0223(11)
C14 0.0882(14) 0.0686(12) 0.0711(12) -0.0147(10) 0.0180(11) -0.0116(11)
C15 0.0740(13) 0.0788(13) 0.0982(16) 0.0028(12) 0.0410(12) 0.0078(11)
F1 0.0774(8) 0.0735(7) 0.1229(10) -0.0299(7) 0.0541(7) -0.0280(6)
F2 0.0697(7) 0.1132(10) 0.0633(7) -0.0166(6) -0.0035(5) 0.0257(6)
N1 0.0507(7) 0.0471(7) 0.0556(8) 0.0012(6) 0.0138(6) 0.0007(6)
N2 0.0504(8) 0.0497(7) 0.0503(7) -0.0027(6) 0.0128(6) -0.0012(6)
N3 0.0478(8) 0.0580(8) 0.0598(8) -0.0051(6) 0.0122(6) 0.0003(6)
N4 0.0625(9) 0.0488(8) 0.0620(9) -0.0022(7) 0.0244(7) -0.0028(7)

loop_
_atom_type_symbol
_atom_type_description
_atom_type_scat_dispersion_real
_atom_type_scat_dispersion_imag
_atom_type_scat_source
C C 0.0033 0.0016 'International Tables Vol C Tables 4.2.6.8 and 6.1.1.4'
H H 0.0000 0.0000 'International Tables Vol C Tables 4.2.6.8 and 6.1.1.4'
B B 0.0013 0.0007 'International Tables Vol C Tables 4.2.6.8 and 6.1.1.4'
N N 0.0061 0.0033 'International Tables Vol C Tables 4.2.6.8 and 6.1.1.4'
F F 0.0171 0.0103 'International Tables Vol C Tables 4.2.6.8 and 6.1.1.4'

loop_
_geom_angle_atom_site_label_1
_geom_angle_atom_site_label_2
_geom_angle_atom_site_label_3
_geom_angle
F2 B1 F1 109.33(15)
F2 B1 N1 112.18(16)
F1 B1 N1 111.85(15)
F2 B1 N2 108.33(14)
F1 B1 N2 107.77(15)
N1 B1 N2 107.21(13)
N1 C1 C2 108.72(16)
N1 C1 C12 122.08(17)
C2 C1 C12 129.20(18)
C1 C2 C3 108.42(16)
C1 C2 H2 125.8
C3 C2 H2 125.8
C4 C3 C2 106.16(16)
C4 C3 C13 126.70(18)
C2 C3 C13 127.14(17)
N1 C4 C3 108.85(15)
N1 C4 C5 119.89(14)
C3 C4 C5 131.25(16)
N3 C5 C4 127.86(15)
N3 C5 H5 116.1
C4 C5 H5 116.1
N2 C7 C8 130.37(16)
N2 C7 H7 114.8
C8 C7 H7 114.8
N4 C8 C7 126.74(16)
N4 C8 C9 107.08(15)
C7 C8 C9 126.15(17)
C10 C9 C8 106.20(16)
C10 C9 C14 127.01(17)
C8 C9 C14 126.78(17)
C9 C10 C11 109.00(17)
C9 C10 H10 125.5
C11 C10 H10 125.5
N4 C11 C10 107.62(17)
N4 C11 C15 122.37(18)
C10 C11 C15 130.00(18)
C1 C12 H12A 109.5
C1 C12 H12B 109.5
H12A C12 H12B 109.5
C1 C12 H12C 109.5
H12A C12 H12C 109.5
H12B C12 H12C 109.5
C3 C13 H13A 109.5
C3 C13 H13B 109.5
H13A C13 H13B 109.5
C3 C13 H13C 109.5
H13A C13 H13C 109.5
H13B C13 H13C 109.5
C9 C14 H14A 109.5
C9 C14 H14B 109.5
H14A C14 H14B 109.5
C9 C14 H14C 109.5
H14A C14 H14C 109.5
H14B C14 H14C 109.5
C11 C15 H15A 109.5
C11 C15 H15B 109.5
H15A C15 H15B 109.5
C11 C15 H15C 109.5
H15A C15 H15C 109.5
H15B C15 H15C 109.5
C1 N1 C4 107.85(14)
C1 N1 B1 129.41(14)
C4 N1 B1 122.50(13)
C7 N2 N3 115.21(14)
C7 N2 B1 117.46(14)
N3 N2 B1 127.30(13)
C5 N3 N2 114.51(14)
C11 N4 C8 110.09(15)
C11 N4 H4 128.3(13)
C8 N4 H4 121.5(13)

loop_
_geom_bond_atom_site_label_1
_geom_bond_atom_site_label_2
_geom_bond_distance
B1 F2 1.380(2)
B1 F1 1.385(2)
B1 N1 1.507(2)
B1 N2 1.581(2)
C1 N1 1.364(2)
C1 C2 1.374(3)
C1 C12 1.490(3)
C2 C3 1.397(3)
C2 H2 0.9300
C3 C4 1.390(2)
C3 C13 1.498(3)
C4 N1 1.381(2)
C4 C5 1.411(2)
C5 N3 1.297(2)
C5 H5 0.9300
C7 N2 1.324(2)
C7 C8 1.385(2)
C7 H7 0.9300
C8 N4 1.378(2)
C8 C9 1.412(2)
C9 C10 1.382(3)
C9 C14 1.492(3)
C10 C11 1.388(3)
C10 H10 0.9300
C11 N4 1.340(2)
C11 C15 1.487(3)
C12 H12A 0.9600
C12 H12B 0.9600
C12 H12C 0.9600
C13 H13A 0.9600
C13 H13B 0.9600
C13 H13C 0.9600
C14 H14A 0.9600
C14 H14B 0.9600
C14 H14C 0.9600
C15 H15A 0.9600
C15 H15B 0.9600
C15 H15C 0.9600
N2 N3 1.3985(19)
N4 H4 0.88(2)
